data_4129529
loop_
_publ_author_name
'Smiles, Danil E.'
'Wu, Guang'
'Hrob\'arik, Peter'
'Hayton, Trevor W.'

_publ_section_title
;
 Use of (77)Se and (125)Te NMR Spectroscopy to Probe Covalency of the
 Actinide-Chalcogen Bonding in [Th(En){N(SiMe3)2}3](-) (E = Se, Te; n = 1,
 2) and Their Oxo-Uranium(VI) Congeners.
;
_journal_issue 3
_journal_name_full 'Journal of the American Chemical Society'
_journal_page_first 814
_journal_page_last 825
_journal_paper_doi 10.1021/jacs.5b07767
_journal_volume 138
_journal_year 2016
_chemical_formula_sum 'C32 H83 K N3 O6.5 Se2 Si6 Th'
_chemical_formula_weight 1216.65
_space_group_IT_number 2
_space_group_name_Hall '-P 1'
_space_group_name_H-M_alt 'P -1'
_symmetry_cell_setting triclinic
_symmetry_space_group_name_H-M 'P -1'
_atom_sites_solution_hydrogens geom
_atom_sites_solution_primary direct
_atom_sites_solution_secondary difmap
_audit_creation_method SHELXL-97
_cell_angle_alpha 87.899(4)
_cell_angle_beta 88.397(5)
_cell_angle_gamma 69.307(4)
_cell_formula_units_Z 2
_cell_length_a 11.2684(18)
_cell_length_b 14.392(2)
_cell_length_c 17.841(3)
_cell_measurement_temperature 100(2)
_cell_volume 2704.5(7)
_computing_structure_refinement 'SHELXL-97 (Sheldrick, 2008)'
_computing_structure_solution 'SHELXS-97 (Sheldrick, 2008)'
_diffrn_ambient_temperature 100(2)
_diffrn_measured_fraction_theta_full 0.994
_diffrn_measured_fraction_theta_max 0.994
_diffrn_measurement_device_type 'Bruker KAPPA APEX II'
_diffrn_radiation_monochromator graphite
_diffrn_radiation_source 'fine-focus sealed tube'
_diffrn_radiation_type MoK\a
_diffrn_radiation_wavelength 0.71073
_diffrn_reflns_av_R_equivalents 0.0466
_diffrn_reflns_av_sigmaI/netI 0.0811
_diffrn_reflns_limit_h_max 14
_diffrn_reflns_limit_h_min -13
_diffrn_reflns_limit_k_max 18
_diffrn_reflns_limit_k_min -18
_diffrn_reflns_limit_l_max 22
_diffrn_reflns_limit_l_min -22
_diffrn_reflns_number 23030
_diffrn_reflns_theta_full 27.05
_diffrn_reflns_theta_max 27.05
_diffrn_reflns_theta_min 1.14
_exptl_absorpt_coefficient_mu 4.350
_exptl_absorpt_correction_T_max 0.7455
_exptl_absorpt_correction_T_min 0.5136
_exptl_absorpt_correction_type multi-scan
_exptl_absorpt_process_details SADABS
_exptl_crystal_colour orange
_exptl_crystal_density_diffrn 1.494
_exptl_crystal_density_method 'not measured'
_exptl_crystal_description plate
_exptl_crystal_F_000 1228
_exptl_crystal_size_max 0.1
_exptl_crystal_size_mid 0.1
_exptl_crystal_size_min 0.01
_refine_diff_density_max 4.155
_refine_diff_density_min -1.550
_refine_diff_density_rms 0.165
_refine_ls_extinction_method none
_refine_ls_goodness_of_fit_ref 1.010
_refine_ls_hydrogen_treatment mixed
_refine_ls_matrix_type full
_refine_ls_number_parameters 473
_refine_ls_number_reflns 11801
_refine_ls_number_restraints 0
_refine_ls_restrained_S_all 1.010
_refine_ls_R_factor_all 0.0654
_refine_ls_R_factor_gt 0.0433
_refine_ls_shift/su_max 0.002
_refine_ls_shift/su_mean 0.000
_refine_ls_structure_factor_coef Fsqd
_refine_ls_weighting_details 'calc w=1/[\s^2^(Fo^2^)+(0.0419P)^2^+2.1768P] where P=(Fo^2^+2Fc^2^)/3'
_refine_ls_weighting_scheme calc
_refine_ls_wR_factor_gt 0.0927
_refine_ls_wR_factor_ref 0.1003
_reflns_number_gt 9303
_reflns_number_total 11801
_reflns_threshold_expression >2sigma(I)
_cod_data_source_file ja5b07767_si_001.cif
_cod_data_source_block complex_2
_cod_depositor_comments
;
The following automatic conversions were performed:

data item '_symmetry_cell_setting' value 'Triclinic' was changed to
'triclinic' in accordance with the
/home/saulius/struct/COD-crude-data/automatic-downloads/DataCite-retrospective/ACS/depositions/lib/dictionaries/cif_core.dic
dictionary named 'cif_core.dic' version 2.4.2 last updated on
2011-04-26.

Automatic conversion script
Id: cif_fix_values 6909 2019-04-08 15:41:33Z antanas 
;
_cod_original_sg_symbol_H-M P-1
_cod_original_formula_sum 'C32 H83 K N3 O6.50 Se2 Si6 Th'
_cod_database_code 4129529

loop_
_symmetry_equiv_pos_as_xyz
'x, y, z'
'-x, -y, -z'

loop_
_atom_site_label
_atom_site_type_symbol
_atom_site_fract_x
_atom_site_fract_y
_atom_site_fract_z
_atom_site_U_iso_or_equiv
_atom_site_adp_type
_atom_site_occupancy
_atom_site_symmetry_multiplicity
_atom_site_calc_flag
_atom_site_refinement_flags
Th1 Th 0.68731(2) 0.759849(15) 0.698616(11) 0.01276(6) Uani 1 1 d .
Se2 Se 0.63035(6) 0.61012(5) 0.79634(3) 0.02739(15) Uani 1 1 d .
Se1 Se 0.84981(6) 0.59164(5) 0.78359(4) 0.02892(15) Uani 1 1 d .
K1 K 0.82182(13) 0.37884(9) 0.86085(7) 0.0242(3) Uani 1 1 d .
Si5 Si 0.47530(15) 0.70401(12) 0.58556(8) 0.0180(3) Uani 1 1 d .
Si6 Si 0.75033(15) 0.59508(11) 0.54855(8) 0.0159(3) Uani 1 1 d .
Si1 Si 0.48966(16) 1.00110(12) 0.70676(8) 0.0189(3) Uani 1 1 d .
Si3 Si 0.88646(15) 0.86064(12) 0.57421(9) 0.0179(3) Uani 1 1 d .
Si4 Si 0.95098(16) 0.82843(12) 0.73383(9) 0.0208(3) Uani 1 1 d .
Si2 Si 0.48883(17) 0.90333(13) 0.85506(9) 0.0229(4) Uani 1 1 d .
O5 O 1.0721(4) 0.2932(3) 0.7928(2) 0.0287(10) Uani 1 1 d .
O4 O 0.8547(4) 0.2987(3) 0.7205(2) 0.0221(9) Uani 1 1 d .
N3 N 0.6335(4) 0.6877(3) 0.5964(2) 0.0140(9) Uani 1 1 d .
N1 N 0.5486(4) 0.8963(3) 0.7638(2) 0.0154(10) Uani 1 1 d .
N2 N 0.8499(4) 0.8234(3) 0.6634(2) 0.0161(10) Uani 1 1 d .
O3 O 0.6384(4) 0.3051(3) 0.8004(3) 0.0357(11) Uani 1 1 d .
O6 O 1.0464(5) 0.3642(4) 0.9386(3) 0.0430(13) Uani 1 1 d .
C22 C 0.5169(7) 0.3519(6) 0.8341(5) 0.049(2) Uani 1 1 d .
H22A H 0.4542 0.3268 0.8128 0.059 Uiso 1 1 calc R
H22B H 0.4880 0.4247 0.8249 0.059 Uiso 1 1 calc R
C25 C 0.9773(6) 0.2556(5) 0.6869(3) 0.0255(14) Uani 1 1 d .
H25A H 0.9714 0.2613 0.6315 0.031 Uiso 1 1 calc R
H25B H 1.0147 0.1843 0.7017 0.031 Uiso 1 1 calc R
C15 C 0.4163(6) 0.7618(6) 0.4914(3) 0.0364(17) Uani 1 1 d .
H15A H 0.4395 0.8209 0.4824 0.055 Uiso 1 1 calc R
H15B H 0.3238 0.7810 0.4904 0.055 Uiso 1 1 calc R
H15C H 0.4548 0.7138 0.4522 0.055 Uiso 1 1 calc R
C10 C 1.0128(7) 0.9337(5) 0.7251(4) 0.0333(16) Uani 1 1 d .
H10A H 1.0591 0.9299 0.6774 0.050 Uiso 1 1 calc R
H10B H 1.0700 0.9291 0.7667 0.050 Uiso 1 1 calc R
H10C H 0.9416 0.9971 0.7269 0.050 Uiso 1 1 calc R
C9 C 0.8498(6) 0.9983(4) 0.5636(4) 0.0282(14) Uani 1 1 d .
H9A H 0.7648 1.0337 0.5843 0.042 Uiso 1 1 calc R
H9B H 0.8528 1.0167 0.5103 0.042 Uiso 1 1 calc R
H9C H 0.9125 1.0165 0.5907 0.042 Uiso 1 1 calc R
C3 C 0.3132(6) 1.0643(5) 0.7101(3) 0.0300(15) Uani 1 1 d .
H3A H 0.2725 1.0168 0.6981 0.045 Uiso 1 1 calc R
H3B H 0.2882 1.1200 0.6735 0.045 Uiso 1 1 calc R
H3C H 0.2864 1.0893 0.7605 0.045 Uiso 1 1 calc R
C6 C 0.6018(6) 0.8185(5) 0.9242(3) 0.0289(15) Uani 1 1 d .
H6A H 0.6321 0.7505 0.9060 0.043 Uiso 1 1 calc R
H6B H 0.5582 0.8203 0.9728 0.043 Uiso 1 1 calc R
H6C H 0.6740 0.8403 0.9300 0.043 Uiso 1 1 calc R
C8 C 1.0586(5) 0.7983(4) 0.5468(3) 0.0220(13) Uani 1 1 d .
H8A H 1.1121 0.8137 0.5831 0.033 Uiso 1 1 calc R
H8B H 1.0740 0.8226 0.4967 0.033 Uiso 1 1 calc R
H8C H 1.0792 0.7263 0.5462 0.033 Uiso 1 1 calc R
C7 C 0.7958(6) 0.8308(5) 0.4970(3) 0.0246(13) Uani 1 1 d .
H7A H 0.8465 0.7666 0.4760 0.037 Uiso 1 1 calc R
H7B H 0.7781 0.8828 0.4574 0.037 Uiso 1 1 calc R
H7C H 0.7156 0.8276 0.5174 0.037 Uiso 1 1 calc R
C5 C 0.3385(7) 0.8759(6) 0.8588(4) 0.0407(18) Uani 1 1 d .
H5A H 0.2744 0.9255 0.8281 0.061 Uiso 1 1 calc R
H5B H 0.3076 0.8781 0.9109 0.061 Uiso 1 1 calc R
H5C H 0.3546 0.8096 0.8395 0.061 Uiso 1 1 calc R
C27 C 1.1569(7) 0.3343(6) 0.8228(4) 0.0401(18) Uani 1 1 d .
H27A H 1.1261 0.4070 0.8128 0.048 Uiso 1 1 calc R
H27B H 1.2418 0.3048 0.7989 0.048 Uiso 1 1 calc R
C16 C 0.7296(6) 0.6087(4) 0.4441(3) 0.0223(13) Uani 1 1 d .
H16A H 0.6561 0.5917 0.4307 0.033 Uiso 1 1 calc R
H16B H 0.8059 0.5639 0.4191 0.033 Uiso 1 1 calc R
H16C H 0.7160 0.6774 0.4279 0.033 Uiso 1 1 calc R
C12 C 0.8643(6) 0.8487(5) 0.8266(3) 0.0297(15) Uani 1 1 d .
H12A H 0.7907 0.9106 0.8239 0.045 Uiso 1 1 calc R
H12B H 0.9213 0.8532 0.8657 0.045 Uiso 1 1 calc R
H12C H 0.8358 0.7929 0.8387 0.045 Uiso 1 1 calc R
C24 C 0.7643(6) 0.2625(5) 0.6909(4) 0.0279(14) Uani 1 1 d .
H24A H 0.7851 0.1915 0.7055 0.034 Uiso 1 1 calc R
H24B H 0.7648 0.2686 0.6354 0.034 Uiso 1 1 calc R
C17 C 0.7580(6) 0.4666(4) 0.5756(4) 0.0269(14) Uani 1 1 d .
H17A H 0.7652 0.4570 0.6302 0.040 Uiso 1 1 calc R
H17B H 0.8320 0.4182 0.5513 0.040 Uiso 1 1 calc R
H17C H 0.6807 0.4570 0.5596 0.040 Uiso 1 1 calc R
C2 C 0.5629(8) 1.0968(5) 0.7223(4) 0.043(2) Uani 1 1 d .
H2A H 0.5327 1.1281 0.7705 0.065 Uiso 1 1 calc R
H2B H 0.5388 1.1474 0.6818 0.065 Uiso 1 1 calc R
H2C H 0.6554 1.0650 0.7229 0.065 Uiso 1 1 calc R
C11 C 1.0928(6) 0.7122(5) 0.7422(4) 0.0272(14) Uani 1 1 d .
H11A H 1.0653 0.6559 0.7544 0.041 Uiso 1 1 calc R
H11B H 1.1472 0.7187 0.7820 0.041 Uiso 1 1 calc R
H11C H 1.1403 0.7008 0.6945 0.041 Uiso 1 1 calc R
C18 C 0.9126(5) 0.5955(4) 0.5710(3) 0.0214(13) Uani 1 1 d .
H18A H 0.9041 0.6568 0.5964 0.032 Uiso 1 1 calc R
H18B H 0.9622 0.5917 0.5245 0.032 Uiso 1 1 calc R
H18C H 0.9560 0.5381 0.6039 0.032 Uiso 1 1 calc R
C4 C 0.4532(8) 1.0304(5) 0.8945(3) 0.043(2) Uani 1 1 d .
H4A H 0.5306 1.0468 0.8933 0.065 Uiso 1 1 calc R
H4B H 0.4224 1.0306 0.9464 0.065 Uiso 1 1 calc R
H4C H 0.3881 1.0799 0.8643 0.065 Uiso 1 1 calc R
C13 C 0.3766(6) 0.7888(5) 0.6584(4) 0.0304(15) Uani 1 1 d .
H13A H 0.4146 0.7675 0.7077 0.046 Uiso 1 1 calc R
H13B H 0.2907 0.7865 0.6590 0.046 Uiso 1 1 calc R
H13C H 0.3727 0.8568 0.6466 0.046 Uiso 1 1 calc R
C26 C 1.0578(6) 0.3108(5) 0.7138(3) 0.0264(14) Uani 1 1 d .
H26A H 1.1419 0.2872 0.6882 0.032 Uiso 1 1 calc R
H26B H 1.0167 0.3828 0.7024 0.032 Uiso 1 1 calc R
C23 C 0.6375(7) 0.3224(5) 0.7216(4) 0.0337(16) Uani 1 1 d .
H23A H 0.6192 0.3939 0.7099 0.040 Uiso 1 1 calc R
H23B H 0.5710 0.3028 0.6989 0.040 Uiso 1 1 calc R
C14 C 0.4371(6) 0.5889(5) 0.5980(4) 0.0325(16) Uani 1 1 d .
H14A H 0.4777 0.5434 0.5577 0.049 Uiso 1 1 calc R
H14B H 0.3449 0.6057 0.5965 0.049 Uiso 1 1 calc R
H14C H 0.4684 0.5567 0.6466 0.049 Uiso 1 1 calc R
O2 O 0.6041(5) 0.3786(4) 0.9475(3) 0.0458(14) Uani 1 1 d .
O1 O 0.8293(6) 0.3630(4) 1.0216(3) 0.0501(15) Uani 1 1 d .
C29 C 1.0474(10) 0.3433(8) 1.0170(4) 0.068(3) Uani 1 1 d .
H29A H 1.1135 0.3623 1.0408 0.081 Uiso 1 1 calc R
H29B H 1.0667 0.2713 1.0267 0.081 Uiso 1 1 calc R
C20 C 0.6198(10) 0.3613(7) 1.0266(5) 0.074(3) Uani 1 1 d .
H20A H 0.6568 0.2890 1.0379 0.089 Uiso 1 1 calc R
H20B H 0.5364 0.3878 1.0526 0.089 Uiso 1 1 calc R
C19 C 0.7053(10) 0.4113(7) 1.0534(5) 0.070(3) Uani 1 1 d .
H19A H 0.6730 0.4824 1.0378 0.084 Uiso 1 1 calc R
H19B H 0.7090 0.4066 1.1089 0.084 Uiso 1 1 calc R
C30 C 0.9210(10) 0.4006(7) 1.0490(4) 0.067(3) Uani 1 1 d .
H30A H 0.9231 0.3945 1.1044 0.080 Uiso 1 1 calc R
H30B H 0.8977 0.4717 1.0343 0.080 Uiso 1 1 calc R
C21 C 0.5294(8) 0.3280(6) 0.9164(5) 0.063(3) Uani 1 1 d .
H21A H 0.4444 0.3494 0.9409 0.075 Uiso 1 1 calc R
H21B H 0.5706 0.2555 0.9251 0.075 Uiso 1 1 calc R
C1 C 0.5302(6) 0.9659(4) 0.6059(3) 0.0211(13) Uani 1 1 d .
H1A H 0.6207 0.9529 0.5963 0.032 Uiso 1 1 calc R
H1B H 0.4797 1.0205 0.5727 0.032 Uiso 1 1 calc R
H1C H 0.5114 0.9060 0.5962 0.032 Uiso 1 1 calc R
C28 C 1.1651(7) 0.3128(6) 0.9049(4) 0.053(2) Uani 1 1 d .
H28A H 1.1886 0.2405 0.9150 0.064 Uiso 1 1 calc R
H28B H 1.2311 0.3343 0.9261 0.064 Uiso 1 1 calc R
C31 C 0.9267(19) 0.1213(14) 0.9015(11) 0.160(7) Uiso 1 1 d .
C32A C 0.908(2) 0.0707(17) 0.9572(13) 0.079(6) Uiso 0.50 1 d P
C32B C 0.998(3) 0.0484(19) 0.9418(14) 0.089(7) Uiso 0.50 1 d P
O7 O 1.0000 0.0000 1.0000 0.108(4) Uiso 1 2 d S

loop_
_atom_site_aniso_label
_atom_site_aniso_U_11
_atom_site_aniso_U_22
_atom_site_aniso_U_33
_atom_site_aniso_U_23
_atom_site_aniso_U_13
_atom_site_aniso_U_12
Th1 0.01279(10) 0.01278(10) 0.01354(9) -0.00091(7) 0.00014(7) -0.00552(7)
Se2 0.0319(4) 0.0221(3) 0.0277(3) 0.0044(3) 0.0074(3) -0.0100(3)
Se1 0.0273(4) 0.0246(3) 0.0349(3) 0.0130(3) -0.0099(3) -0.0098(3)
K1 0.0304(8) 0.0203(7) 0.0197(6) 0.0015(5) 0.0032(5) -0.0066(6)
Si5 0.0142(8) 0.0219(8) 0.0188(7) -0.0055(6) 0.0002(6) -0.0071(7)
Si6 0.0151(8) 0.0161(8) 0.0162(7) -0.0026(6) 0.0007(6) -0.0049(6)
Si1 0.0239(9) 0.0138(8) 0.0173(7) -0.0002(6) -0.0028(6) -0.0044(7)
Si3 0.0145(8) 0.0180(8) 0.0216(8) 0.0028(6) 0.0006(6) -0.0067(6)
Si4 0.0189(9) 0.0235(9) 0.0226(8) 0.0000(7) -0.0045(7) -0.0103(7)
Si2 0.0259(9) 0.0245(9) 0.0141(7) -0.0020(7) 0.0007(7) -0.0038(7)
O5 0.021(2) 0.033(3) 0.031(2) 0.000(2) -0.0025(19) -0.008(2)
O4 0.022(2) 0.022(2) 0.021(2) -0.0037(17) -0.0013(17) -0.0055(18)
N3 0.015(2) 0.012(2) 0.016(2) -0.0009(18) 0.0005(18) -0.0061(19)
N1 0.020(3) 0.014(2) 0.012(2) 0.0000(18) -0.0006(19) -0.005(2)
N2 0.017(2) 0.016(2) 0.018(2) 0.0021(19) 0.0003(19) -0.009(2)
O3 0.027(3) 0.027(3) 0.054(3) -0.004(2) 0.013(2) -0.012(2)
O6 0.044(3) 0.046(3) 0.027(2) -0.001(2) -0.017(2) 0.000(2)
C22 0.024(4) 0.038(4) 0.088(6) -0.012(4) 0.019(4) -0.015(3)
C25 0.027(3) 0.024(3) 0.019(3) -0.003(2) 0.004(3) -0.002(3)
C15 0.020(3) 0.059(5) 0.022(3) 0.003(3) -0.004(3) -0.003(3)
C10 0.029(4) 0.036(4) 0.042(4) 0.000(3) -0.010(3) -0.020(3)
C9 0.027(4) 0.019(3) 0.037(4) 0.006(3) 0.006(3) -0.007(3)
C3 0.033(4) 0.024(3) 0.022(3) 0.000(3) -0.002(3) 0.004(3)
C6 0.040(4) 0.025(3) 0.019(3) 0.002(3) -0.001(3) -0.007(3)
C8 0.018(3) 0.023(3) 0.025(3) 0.001(3) 0.001(2) -0.008(3)
C7 0.024(3) 0.034(4) 0.020(3) 0.005(3) 0.003(3) -0.016(3)
C5 0.033(4) 0.061(5) 0.027(3) 0.002(3) 0.011(3) -0.017(4)
C27 0.021(4) 0.047(5) 0.051(4) -0.010(4) -0.005(3) -0.010(3)
C16 0.020(3) 0.025(3) 0.017(3) -0.005(2) -0.002(2) -0.002(3)
C12 0.026(4) 0.039(4) 0.022(3) -0.002(3) -0.010(3) -0.009(3)
C24 0.029(4) 0.022(3) 0.035(3) -0.004(3) -0.007(3) -0.012(3)
C17 0.024(3) 0.021(3) 0.038(4) -0.008(3) -0.001(3) -0.009(3)
C2 0.079(6) 0.020(4) 0.039(4) 0.003(3) -0.011(4) -0.026(4)
C11 0.022(3) 0.029(4) 0.033(3) 0.006(3) -0.009(3) -0.012(3)
C18 0.014(3) 0.021(3) 0.028(3) -0.004(3) -0.001(2) -0.003(2)
C4 0.065(6) 0.032(4) 0.018(3) -0.011(3) -0.001(3) 0.002(4)
C13 0.022(3) 0.041(4) 0.034(3) -0.015(3) 0.005(3) -0.017(3)
C26 0.016(3) 0.030(4) 0.029(3) -0.002(3) 0.007(3) -0.003(3)
C23 0.036(4) 0.027(4) 0.043(4) 0.001(3) -0.008(3) -0.017(3)
C14 0.013(3) 0.033(4) 0.055(4) -0.017(3) 0.005(3) -0.012(3)
O2 0.059(4) 0.033(3) 0.041(3) 0.004(2) 0.030(3) -0.013(3)
O1 0.069(4) 0.042(3) 0.022(2) 0.004(2) 0.005(3) 0.002(3)
C29 0.091(8) 0.076(7) 0.030(4) 0.004(4) -0.024(5) -0.021(6)
C20 0.076(7) 0.061(6) 0.053(5) 0.024(5) 0.041(5) 0.010(5)
C19 0.091(8) 0.059(6) 0.030(4) -0.004(4) 0.019(5) 0.010(6)
C30 0.108(9) 0.060(6) 0.018(4) -0.002(4) -0.014(4) -0.010(6)
C21 0.054(6) 0.035(5) 0.096(7) -0.001(5) 0.048(5) -0.016(4)
C1 0.019(3) 0.026(3) 0.018(3) 0.004(2) 0.000(2) -0.008(3)
C28 0.036(5) 0.056(5) 0.059(5) -0.007(4) -0.031(4) -0.004(4)

loop_
_atom_type_symbol
_atom_type_description
_atom_type_scat_dispersion_real
_atom_type_scat_dispersion_imag
_atom_type_scat_source
C C 0.0033 0.0016 'International Tables Vol C Tables 4.2.6.8 and 6.1.1.4'
H H 0.0000 0.0000 'International Tables Vol C Tables 4.2.6.8 and 6.1.1.4'
N N 0.0061 0.0033 'International Tables Vol C Tables 4.2.6.8 and 6.1.1.4'
O O 0.0106 0.0060 'International Tables Vol C Tables 4.2.6.8 and 6.1.1.4'
Si Si 0.0817 0.0704 'International Tables Vol C Tables 4.2.6.8 and 6.1.1.4'
K K 0.2009 0.2494 'International Tables Vol C Tables 4.2.6.8 and 6.1.1.4'
Se Se -0.0929 2.2259 'International Tables Vol C Tables 4.2.6.8 and 6.1.1.4'
Th Th -7.2400 8.8979 'International Tables Vol C Tables 4.2.6.8 and 6.1.1.4'

loop_
_geom_angle_atom_site_label_1
_geom_angle_atom_site_label_2
_geom_angle_atom_site_label_3
_geom_angle
_geom_angle_site_symmetry_1
_geom_angle_site_symmetry_3
N3 Th1 N1 125.38(16) . .
N3 Th1 N2 110.09(15) . .
N1 Th1 N2 99.79(15) . .
N3 Th1 Se1 103.21(11) . .
N1 Th1 Se1 118.65(11) . .
N2 Th1 Se1 95.33(11) . .
N3 Th1 Se2 88.11(11) . .
N1 Th1 Se2 94.28(11) . .
N2 Th1 Se2 143.24(11) . .
Se1 Th1 Se2 48.53(2) . .
Se1 Se2 Th1 63.98(2) . .
Se1 Se2 K1 69.19(3) . .
Th1 Se2 K1 131.11(3) . .
Se2 Se1 Th1 67.49(2) . .
Se2 Se1 K1 69.94(3) . .
Th1 Se1 K1 135.14(3) . .
O4 K1 O2 117.57(15) . .
O4 K1 O6 116.83(14) . .
O2 K1 O6 118.31(16) . .
O4 K1 O1 152.69(14) . .
O2 K1 O1 59.11(17) . .
O6 K1 O1 59.20(16) . .
O4 K1 O3 58.60(13) . .
O2 K1 O3 59.02(15) . .
O6 K1 O3 155.46(15) . .
O1 K1 O3 112.45(16) . .
O4 K1 O5 58.73(12) . .
O2 K1 O5 156.09(14) . .
O6 K1 O5 58.17(13) . .
O1 K1 O5 112.05(15) . .
O3 K1 O5 113.15(13) . .
O4 K1 Se1 89.70(9) . .
O2 K1 Se1 122.62(11) . .
O6 K1 Se1 83.93(11) . .
O1 K1 Se1 115.33(12) . .
O3 K1 Se1 118.85(11) . .
O5 K1 Se1 81.25(9) . .
O4 K1 Se2 93.37(9) . .
O2 K1 Se2 85.36(11) . .
O6 K1 Se2 117.94(11) . .
O1 K1 Se2 112.54(11) . .
O3 K1 Se2 86.57(10) . .
O5 K1 Se2 117.75(10) . .
Se1 K1 Se2 40.87(2) . .
N3 Si5 C14 114.8(3) . .
N3 Si5 C13 109.9(2) . .
C14 Si5 C13 104.7(3) . .
N3 Si5 C15 111.6(3) . .
C14 Si5 C15 108.0(3) . .
C13 Si5 C15 107.4(3) . .
N3 Si6 C17 113.9(2) . .
N3 Si6 C16 112.4(2) . .
C17 Si6 C16 106.6(3) . .
N3 Si6 C18 110.6(2) . .
C17 Si6 C18 104.1(3) . .
C16 Si6 C18 108.8(3) . .
N1 Si1 C3 115.4(3) . .
N1 Si1 C2 113.8(3) . .
C3 Si1 C2 107.9(3) . .
N1 Si1 C1 109.1(2) . .
C3 Si1 C1 105.3(3) . .
C2 Si1 C1 104.4(3) . .
N2 Si3 C9 113.4(3) . .
N2 Si3 C7 113.5(2) . .
C9 Si3 C7 104.6(3) . .
N2 Si3 C8 113.0(3) . .
C9 Si3 C8 106.9(3) . .
C7 Si3 C8 104.7(3) . .
N2 Si4 C11 112.4(3) . .
N2 Si4 C10 115.9(3) . .
C11 Si4 C10 106.4(3) . .
N2 Si4 C12 110.0(3) . .
C11 Si4 C12 108.1(3) . .
C10 Si4 C12 103.4(3) . .
N1 Si2 C5 110.6(3) . .
N1 Si2 C6 114.1(3) . .
C5 Si2 C6 108.5(3) . .
N1 Si2 C4 112.1(3) . .
C5 Si2 C4 107.7(4) . .
C6 Si2 C4 103.4(3) . .
C27 O5 C26 112.5(5) . .
C27 O5 K1 110.7(4) . .
C26 O5 K1 107.1(3) . .
C24 O4 C25 112.6(4) . .
C24 O4 K1 121.3(3) . .
C25 O4 K1 121.7(3) . .
Si5 N3 Si6 120.1(2) . .
Si5 N3 Th1 117.8(2) . .
Si6 N3 Th1 119.9(2) . .
Si1 N1 Si2 117.1(3) . .
Si1 N1 Th1 112.3(2) . .
Si2 N1 Th1 130.4(2) . .
Si3 N2 Si4 114.9(3) . .
Si3 N2 Th1 128.2(2) . .
Si4 N2 Th1 116.7(2) . .
C23 O3 C22 112.2(6) . .
C23 O3 K1 107.4(4) . .
C22 O3 K1 110.6(4) . .
C28 O6 C29 111.4(6) . .
C28 O6 K1 118.5(4) . .
C29 O6 K1 116.9(5) . .
O3 C22 C21 107.4(7) . .
O3 C22 H22A 110.2 . .
C21 C22 H22A 110.2 . .
O3 C22 H22B 110.2 . .
C21 C22 H22B 110.2 . .
H22A C22 H22B 108.5 . .
O4 C25 C26 107.4(5) . .
O4 C25 H25A 110.2 . .
C26 C25 H25A 110.2 . .
O4 C25 H25B 110.2 . .
C26 C25 H25B 110.2 . .
H25A C25 H25B 108.5 . .
Si5 C15 H15A 109.5 . .
Si5 C15 H15B 109.5 . .
H15A C15 H15B 109.5 . .
Si5 C15 H15C 109.5 . .
H15A C15 H15C 109.5 . .
H15B C15 H15C 109.5 . .
Si4 C10 H10A 109.5 . .
Si4 C10 H10B 109.5 . .
H10A C10 H10B 109.5 . .
Si4 C10 H10C 109.5 . .
H10A C10 H10C 109.5 . .
H10B C10 H10C 109.5 . .
Si3 C9 H9A 109.5 . .
Si3 C9 H9B 109.5 . .
H9A C9 H9B 109.5 . .
Si3 C9 H9C 109.5 . .
H9A C9 H9C 109.5 . .
H9B C9 H9C 109.5 . .
Si1 C3 H3A 109.5 . .
Si1 C3 H3B 109.5 . .
H3A C3 H3B 109.5 . .
Si1 C3 H3C 109.5 . .
H3A C3 H3C 109.5 . .
H3B C3 H3C 109.5 . .
Si2 C6 H6A 109.5 . .
Si2 C6 H6B 109.5 . .
H6A C6 H6B 109.5 . .
Si2 C6 H6C 109.5 . .
H6A C6 H6C 109.5 . .
H6B C6 H6C 109.5 . .
Si3 C8 H8A 109.5 . .
Si3 C8 H8B 109.5 . .
H8A C8 H8B 109.5 . .
Si3 C8 H8C 109.5 . .
H8A C8 H8C 109.5 . .
H8B C8 H8C 109.5 . .
Si3 C7 H7A 109.5 . .
Si3 C7 H7B 109.5 . .
H7A C7 H7B 109.5 . .
Si3 C7 H7C 109.5 . .
H7A C7 H7C 109.5 . .
H7B C7 H7C 109.5 . .
Si2 C5 H5A 109.5 . .
Si2 C5 H5B 109.5 . .
H5A C5 H5B 109.5 . .
Si2 C5 H5C 109.5 . .
H5A C5 H5C 109.5 . .
H5B C5 H5C 109.5 . .
O5 C27 C28 108.6(6) . .
O5 C27 H27A 110.0 . .
C28 C27 H27A 110.0 . .
O5 C27 H27B 110.0 . .
C28 C27 H27B 110.0 . .
H27A C27 H27B 108.3 . .
Si6 C16 H16A 109.5 . .
Si6 C16 H16B 109.5 . .
H16A C16 H16B 109.5 . .
Si6 C16 H16C 109.5 . .
H16A C16 H16C 109.5 . .
H16B C16 H16C 109.5 . .
Si4 C12 H12A 109.5 . .
Si4 C12 H12B 109.5 . .
H12A C12 H12B 109.5 . .
Si4 C12 H12C 109.5 . .
H12A C12 H12C 109.5 . .
H12B C12 H12C 109.5 . .
O4 C24 C23 107.9(5) . .
O4 C24 H24A 110.1 . .
C23 C24 H24A 110.1 . .
O4 C24 H24B 110.1 . .
C23 C24 H24B 110.1 . .
H24A C24 H24B 108.4 . .
Si6 C17 H17A 109.5 . .
Si6 C17 H17B 109.5 . .
H17A C17 H17B 109.5 . .
Si6 C17 H17C 109.5 . .
H17A C17 H17C 109.5 . .
H17B C17 H17C 109.5 . .
Si1 C2 H2A 109.5 . .
Si1 C2 H2B 109.5 . .
H2A C2 H2B 109.5 . .
Si1 C2 H2C 109.5 . .
H2A C2 H2C 109.5 . .
H2B C2 H2C 109.5 . .
Si4 C11 H11A 109.5 . .
Si4 C11 H11B 109.5 . .
H11A C11 H11B 109.5 . .
Si4 C11 H11C 109.5 . .
H11A C11 H11C 109.5 . .
H11B C11 H11C 109.5 . .
Si6 C18 H18A 109.5 . .
Si6 C18 H18B 109.5 . .
H18A C18 H18B 109.5 . .
Si6 C18 H18C 109.5 . .
H18A C18 H18C 109.5 . .
H18B C18 H18C 109.5 . .
Si2 C4 H4A 109.5 . .
Si2 C4 H4B 109.5 . .
H4A C4 H4B 109.5 . .
Si2 C4 H4C 109.5 . .
H4A C4 H4C 109.5 . .
H4B C4 H4C 109.5 . .
Si5 C13 H13A 109.5 . .
Si5 C13 H13B 109.5 . .
H13A C13 H13B 109.5 . .
Si5 C13 H13C 109.5 . .
H13A C13 H13C 109.5 . .
H13B C13 H13C 109.5 . .
O5 C26 C25 108.0(5) . .
O5 C26 H26A 110.1 . .
C25 C26 H26A 110.1 . .
O5 C26 H26B 110.1 . .
C25 C26 H26B 110.1 . .
H26A C26 H26B 108.4 . .
O3 C23 C24 108.0(6) . .
O3 C23 H23A 110.1 . .
C24 C23 H23A 110.1 . .
O3 C23 H23B 110.1 . .
C24 C23 H23B 110.1 . .
H23A C23 H23B 108.4 . .
Si5 C14 H14A 109.5 . .
Si5 C14 H14B 109.5 . .
H14A C14 H14B 109.5 . .
Si5 C14 H14C 109.5 . .
H14A C14 H14C 109.5 . .
H14B C14 H14C 109.5 . .
C20 O2 C21 112.8(7) . .
C20 O2 K1 117.0(5) . .
C21 O2 K1 116.2(4) . .
C30 O1 C19 112.4(7) . .
C30 O1 K1 110.5(4) . .
C19 O1 K1 110.6(5) . .
O6 C29 C30 108.6(7) . .
O6 C29 H29A 110.0 . .
C30 C29 H29A 110.0 . .
O6 C29 H29B 110.0 . .
C30 C29 H29B 110.0 . .
H29A C29 H29B 108.4 . .
O2 C20 C19 109.2(7) . .
O2 C20 H20A 109.8 . .
C19 C20 H20A 109.8 . .
O2 C20 H20B 109.8 . .
C19 C20 H20B 109.8 . .
H20A C20 H20B 108.3 . .
O1 C19 C20 108.2(7) . .
O1 C19 H19A 110.1 . .
C20 C19 H19A 110.1 . .
O1 C19 H19B 110.1 . .
C20 C19 H19B 110.1 . .
H19A C19 H19B 108.4 . .
O1 C30 C29 109.2(7) . .
O1 C30 H30A 109.8 . .
C29 C30 H30A 109.8 . .
O1 C30 H30B 109.8 . .
C29 C30 H30B 109.8 . .
H30A C30 H30B 108.3 . .
O2 C21 C22 108.7(6) . .
O2 C21 H21A 109.9 . .
C22 C21 H21A 109.9 . .
O2 C21 H21B 109.9 . .
C22 C21 H21B 109.9 . .
H21A C21 H21B 108.3 . .
Si1 C1 H1A 109.5 . .
Si1 C1 H1B 109.5 . .
H1A C1 H1B 109.5 . .
Si1 C1 H1C 109.5 . .
H1A C1 H1C 109.5 . .
H1B C1 H1C 109.5 . .
O6 C28 C27 108.9(6) . .
O6 C28 H28A 109.9 . .
C27 C28 H28A 109.9 . .
O6 C28 H28B 109.9 . .
C27 C28 H28B 109.9 . .
H28A C28 H28B 108.3 . .
C32B C31 C32A 45.6(15) . .
C31 C32A O7 127(2) . .
O7 C32B C31 143(3) . .
C32B O7 C32B 180(3) . 2_757
C32B O7 C32A 136.2(14) . 2_757
C32B O7 C32A 43.8(13) 2_757 2_757
C32B O7 C32A 43.8(13) . .
C32B O7 C32A 136.2(14) 2_757 .
C32A O7 C32A 180.0(19) 2_757 .

loop_
_geom_bond_atom_site_label_1
_geom_bond_atom_site_label_2
_geom_bond_distance
_geom_bond_site_symmetry_2
Th1 N3 2.328(4) .
Th1 N1 2.355(4) .
Th1 N2 2.380(4) .
Th1 Se1 2.8750(7) .
Th1 Se2 2.9555(7) .
Se2 Se1 2.3972(10) .
Se2 K1 3.4412(15) .
Se1 K1 3.4246(15) .
K1 O4 2.756(4) .
K1 O2 2.864(5) .
K1 O6 2.858(5) .
K1 O1 2.869(5) .
K1 O3 2.884(5) .
K1 O5 2.900(4) .
Si5 N3 1.729(5) .
Si5 C14 1.858(6) .
Si5 C13 1.868(6) .
Si5 C15 1.878(6) .
Si6 N3 1.738(4) .
Si6 C17 1.867(6) .
Si6 C16 1.879(6) .
Si6 C18 1.885(6) .
Si1 N1 1.723(5) .
Si1 C3 1.872(7) .
Si1 C2 1.870(7) .
Si1 C1 1.887(5) .
Si3 N2 1.745(5) .
Si3 C9 1.879(6) .
Si3 C7 1.887(6) .
Si3 C8 1.886(6) .
Si4 N2 1.740(5) .
Si4 C11 1.866(6) .
Si4 C10 1.878(6) .
Si4 C12 1.877(6) .
Si2 N1 1.737(4) .
Si2 C5 1.870(7) .
Si2 C6 1.874(6) .
Si2 C4 1.887(7) .
O5 C27 1.414(8) .
O5 C26 1.427(7) .
O4 C24 1.419(7) .
O4 C25 1.424(7) .
O3 C23 1.419(8) .
O3 C22 1.422(8) .
O6 C28 1.409(9) .
O6 C29 1.420(9) .
C22 C21 1.494(12) .
C22 H22A 0.9900 .
C22 H22B 0.9900 .
C25 C26 1.499(9) .
C25 H25A 0.9900 .
C25 H25B 0.9900 .
C15 H15A 0.9800 .
C15 H15B 0.9800 .
C15 H15C 0.9800 .
C10 H10A 0.9800 .
C10 H10B 0.9800 .
C10 H10C 0.9800 .
C9 H9A 0.9800 .
C9 H9B 0.9800 .
C9 H9C 0.9800 .
C3 H3A 0.9800 .
C3 H3B 0.9800 .
C3 H3C 0.9800 .
C6 H6A 0.9800 .
C6 H6B 0.9800 .
C6 H6C 0.9800 .
C8 H8A 0.9800 .
C8 H8B 0.9800 .
C8 H8C 0.9800 .
C7 H7A 0.9800 .
C7 H7B 0.9800 .
C7 H7C 0.9800 .
C5 H5A 0.9800 .
C5 H5B 0.9800 .
C5 H5C 0.9800 .
C27 C28 1.485(10) .
C27 H27A 0.9900 .
C27 H27B 0.9900 .
C16 H16A 0.9800 .
C16 H16B 0.9800 .
C16 H16C 0.9800 .
C12 H12A 0.9800 .
C12 H12B 0.9800 .
C12 H12C 0.9800 .
C24 C23 1.485(9) .
C24 H24A 0.9900 .
C24 H24B 0.9900 .
C17 H17A 0.9800 .
C17 H17B 0.9800 .
C17 H17C 0.9800 .
C2 H2A 0.9800 .
C2 H2B 0.9800 .
C2 H2C 0.9800 .
C11 H11A 0.9800 .
C11 H11B 0.9800 .
C11 H11C 0.9800 .
C18 H18A 0.9800 .
C18 H18B 0.9800 .
C18 H18C 0.9800 .
C4 H4A 0.9800 .
C4 H4B 0.9800 .
C4 H4C 0.9800 .
C13 H13A 0.9800 .
C13 H13B 0.9800 .
C13 H13C 0.9800 .
C26 H26A 0.9900 .
C26 H26B 0.9900 .
C23 H23A 0.9900 .
C23 H23B 0.9900 .
C14 H14A 0.9800 .
C14 H14B 0.9800 .
C14 H14C 0.9800 .
O2 C20 1.429(10) .
O2 C21 1.426(10) .
O1 C30 1.430(11) .
O1 C19 1.433(10) .
C29 C30 1.480(13) .
C29 H29A 0.9900 .
C29 H29B 0.9900 .
C20 C19 1.488(14) .
C20 H20A 0.9900 .
C20 H20B 0.9900 .
C19 H19A 0.9900 .
C19 H19B 0.9900 .
C30 H30A 0.9900 .
C30 H30B 0.9900 .
C21 H21A 0.9900 .
C21 H21B 0.9900 .
C1 H1A 0.9800 .
C1 H1B 0.9800 .
C1 H1C 0.9800 .
C28 H28A 0.9900 .
C28 H28B 0.9900 .
C31 C32B 1.28(3) .
C31 C32A 1.27(3) .
C32A O7 1.39(2) .
C32B O7 1.23(3) .
O7 C32B 1.23(3) 2_757
O7 C32A 1.39(2) 2_757
